data_2108129
loop_
_publ_author_name
'Marabello, Domenica'
'Antoniotti, Paola'
'Benzi, Paola'
'Canepa, Carlo'
'Mortati, Leonardo'
'Sassi, Maria Paola'

_publ_section_title
;
 Synthesis, structure and non-linear optical properties of new
 isostructural \b-<small>D</small>-fructopyranose alkaline halide
 metal--organic frameworks: a theoretical and an experimental study
;
_journal_issue 4
_journal_name_full 'Acta Crystallographica Section B'
_journal_page_first 737
_journal_page_last 743
_journal_paper_doi 10.1107/S2052520617005285
_journal_volume 73
_journal_year 2017
_chemical_formula_moiety 'C12 H28 O14 Sr, 2Br, H O'
_chemical_formula_sum 'C12 H29 Br2 O15 Sr'
_chemical_formula_weight 660.80
_space_group_crystal_system monoclinic
_space_group_IT_number 5
_space_group_name_Hall 'C 2y'
_space_group_name_H-M_alt 'C 1 2 1'
_symmetry_space_group_name_Hall 'C 2y'
_symmetry_space_group_name_H-M 'C 1 2 1'
_atom_sites_solution_hydrogens mixed
_audit_creation_method
;
Olex2 1.2
(compiled 2015.09.30 svn.r3233 for OlexSys, GUI svn.r5103)
;
_cell_angle_alpha 90
_cell_angle_beta 128.142(7)
_cell_angle_gamma 90
_cell_formula_units_Z 2
_cell_length_a 16.4390(12)
_cell_length_b 8.0240(5)
_cell_length_c 11.1931(8)
_cell_measurement_reflns_used 3111
_cell_measurement_temperature 293(2)
_cell_measurement_theta_max 29.2740
_cell_measurement_theta_min 3.6470
_cell_volume 1161.20(18)
_computing_cell_refinement
;
CrysAlisPro, Agilent Technologies,
Version 1.171.37.31 (release 14-01-2014 CrysAlis171 .NET)
(compiled Jan 14 2014,18:38:05)
;
_computing_data_collection
;
CrysAlisPro, Agilent Technologies,
Version 1.171.37.31 (release 14-01-2014 CrysAlis171 .NET)
(compiled Jan 14 2014,18:38:05)
;
_computing_data_reduction
;
CrysAlisPro, Agilent Technologies,
Version 1.171.37.31 (release 14-01-2014 CrysAlis171 .NET)
(compiled Jan 14 2014,18:38:05)
;
_computing_molecular_graphics 'Olex2 (Dolomanov et al., 2009)'
_computing_publication_material 'Olex2 (Dolomanov et al., 2009)'
_computing_structure_refinement 'ShelXL (Sheldrick, 2015)'
_computing_structure_solution 'olex2.solve (Bourhis et al., 2015)'
_diffrn_ambient_temperature 293(2)
_diffrn_detector_area_resol_mean 10.2890
_diffrn_measured_fraction_theta_full 0.996
_diffrn_measured_fraction_theta_max 0.964
_diffrn_measurement_device 'four-circle diffractometer'
_diffrn_measurement_device_type 'Xcalibur, Ruby, Gemini ultra'
_diffrn_measurement_method '\w scans'
_diffrn_radiation_monochromator graphite
_diffrn_radiation_type MoK\a
_diffrn_radiation_wavelength 0.71073
_diffrn_reflns_av_R_equivalents 0.0438
_diffrn_reflns_limit_h_max 27
_diffrn_reflns_limit_h_min -27
_diffrn_reflns_limit_k_max 13
_diffrn_reflns_limit_k_min -13
_diffrn_reflns_limit_l_max 18
_diffrn_reflns_limit_l_min -18
_diffrn_reflns_number 11419
_diffrn_reflns_theta_full 25.242
_diffrn_reflns_theta_max 37.638
_diffrn_reflns_theta_min 3.652
_exptl_absorpt_coefficient_mu 5.829
_exptl_absorpt_correction_T_max 1.00000
_exptl_absorpt_correction_T_min 0.84352
_exptl_absorpt_correction_type multi-scan
_exptl_absorpt_process_details
;
CrysAlisPro, Agilent Technologies,
Version 1.171.37.31 (release 14-01-2014 CrysAlis171 .NET)
(compiled Jan 14 2014,18:38:05)
Empirical absorption correction using spherical harmonics,
 implemented in SCALE3 ABSPACK scaling algorithm.
;
_exptl_crystal_colour colourless
_exptl_crystal_density_diffrn 1.890
_exptl_crystal_description prism
_exptl_crystal_F_000 658
_exptl_crystal_size_max 0.21
_exptl_crystal_size_mid 0.19
_exptl_crystal_size_min 0.17
_refine_diff_density_max 0.512
_refine_diff_density_min -0.886
_refine_ls_abs_structure_details
;
 Flack x determined using 1074 quotients [(I+)-(I-)]/[(I+)+(I-)]
 (Parsons, Flack and Wagner, Acta Cryst. B69 (2013) 249-259).
;
_refine_ls_abs_structure_Flack 0.014(8)
_refine_ls_extinction_method none
_refine_ls_goodness_of_fit_ref 1.002
_refine_ls_hydrogen_treatment mixed
_refine_ls_matrix_type full
_refine_ls_number_parameters 145
_refine_ls_number_reflns 5390
_refine_ls_number_restraints 6
_refine_ls_restrained_S_all 1.005
_refine_ls_R_factor_all 0.0781
_refine_ls_R_factor_gt 0.0497
_refine_ls_shift/su_max 0.000
_refine_ls_shift/su_mean 0.000
_refine_ls_structure_factor_coef Fsqd
_refine_ls_weighting_details 'w=1/[\s^2^(Fo^2^)+(0.0236P)^2^] where P=(Fo^2^+2Fc^2^)/3'
_refine_ls_weighting_scheme calc
_refine_ls_wR_factor_gt 0.0805
_refine_ls_wR_factor_ref 0.0961
_reflns_number_gt 3933
_reflns_number_total 5390
_reflns_threshold_expression 'I > 2\s(I)'
_cod_data_source_file ao5028sup1.cif
_cod_data_source_block srfrubr1
_cod_original_cell_volume 1161.20(16)
_cod_database_code 2108129
_shelx_space_group_comment
;
The symmetry employed for this shelxl refinement is uniquely defined
by the following loop, which should always be used as a source of
symmetry information in preference to the above space-group names.
They are only intended as comments.
;

loop_
_space_group_symop_operation_xyz
'x, y, z'
'-x, y, -z'
'x+1/2, y+1/2, z'
'-x+1/2, y+1/2, -z'

loop_
_atom_site_type_symbol
_atom_site_label
_atom_site_fract_x
_atom_site_fract_y
_atom_site_fract_z
_atom_site_U_iso_or_equiv
_atom_site_adp_type
_atom_site_calc_flag
_atom_site_occupancy
Sr Sr1 0.0000 -0.05550(7) 0.0000 0.02056(11) Uani d 1
Br Br2 0.52921(4) 0.95880(6) 0.31064(6) 0.03823(15) Uani d 1
C C1 0.2850(5) 0.2908(6) 0.4129(6) 0.0347(12) Uani d 1
H H1A 0.2754 0.2757 0.4894 0.042 Uiso calc 1
H H1B 0.3580 0.2761 0.4617 0.042 Uiso calc 1
O O2 0.1169(3) 0.1506(5) 0.2270(5) 0.0350(9) Uani d 1
H H2 0.103(5) 0.222(6) 0.268(7) 0.053 Uiso d 1
O O3 0.1606(3) 0.0769(4) 0.0418(4) 0.0285(8) Uani d 1
H H3 0.187(4) 0.041(7) 0.002(6) 0.043 Uiso d 1
O O4 0.2077(3) 0.4061(4) -0.0083(4) 0.0284(8) Uani d 1
H H4 0.1729 0.3403 -0.0790 0.043 Uiso calc 1
O O5 0.3639(2) 0.4804(4) 0.2864(4) 0.0292(7) Uani d 1
H H5 0.3998 0.5521 0.3508 0.044 Uiso calc 1
O O6 0.1264(3) 0.6968(5) 0.1560(4) 0.0340(9) Uani d 1
H H6 0.1175 0.6292 0.2019 0.06(2) Uiso calc 1
O O1 0.2547(2) 0.4569(6) 0.3531(3) 0.0269(6) Uani d 1
C C2 0.2235(4) 0.1596(6) 0.2908(6) 0.0304(11) Uani d 1
H H2A 0.2552 0.0509 0.3355 0.037 Uiso calc 1
C C3 0.2291(4) 0.1916(6) 0.1619(6) 0.0251(10) Uani d 1
H H3A 0.2999 0.1735 0.1980 0.030 Uiso calc 1
C C4 0.1963(4) 0.3699(5) 0.1054(5) 0.0211(8) Uani d 1
H H4A 0.1236 0.3841 0.0619 0.025 Uiso calc 1
C C5 0.2620(3) 0.4940(5) 0.2357(5) 0.0207(8) Uani d 1
C C6 0.2256(4) 0.6723(6) 0.1945(6) 0.0269(11) Uani d 1
H H6A 0.2751 0.7437 0.2796 0.032 Uiso calc 1
H H6B 0.2234 0.7052 0.1091 0.032 Uiso calc 1
O O1W -0.0317(3) -0.1611(5) 0.1836(5) 0.0420(11) Uani d 1
H H1WA -0.0049 -0.2581 0.2160 0.063 Uiso d 1
H H1WB -0.0657 -0.1496 0.2108 0.063 Uiso d 1
O O2W 0.0000 0.2010(6) 0.5000 0.0349(12) Uani d 1
H H2W 0.0078 0.2692 0.4497 0.052 Uiso d 0.5

loop_
_atom_site_aniso_label
_atom_site_aniso_U_11
_atom_site_aniso_U_22
_atom_site_aniso_U_33
_atom_site_aniso_U_12
_atom_site_aniso_U_13
_atom_site_aniso_U_23
Sr1 0.0194(2) 0.0156(2) 0.0301(3) 0.000 0.0170(2) 0.000
Br2 0.0400(3) 0.0310(3) 0.0438(3) 0.0001(3) 0.0258(2) 0.0023(3)
C1 0.044(3) 0.026(2) 0.024(3) -0.001(2) 0.016(3) 0.0022(19)
O2 0.043(2) 0.0299(18) 0.048(2) -0.0132(17) 0.036(2) -0.0126(16)
O3 0.0268(18) 0.0258(16) 0.040(2) -0.0098(14) 0.0240(17) -0.0156(15)
O4 0.0296(17) 0.0326(19) 0.0290(18) -0.0098(14) 0.0212(16) -0.0065(13)
O5 0.0172(14) 0.0255(17) 0.0397(19) -0.0040(13) 0.0150(14) -0.0123(14)
O6 0.034(2) 0.0287(17) 0.051(2) 0.0146(16) 0.032(2) 0.0168(17)
O1 0.0310(16) 0.0230(14) 0.0270(15) -0.0029(19) 0.0181(14) -0.0023(15)
C2 0.035(3) 0.019(2) 0.031(3) 0.0016(19) 0.018(2) 0.0044(18)
C3 0.025(2) 0.019(2) 0.035(3) -0.0018(18) 0.021(2) -0.0063(18)
C4 0.019(2) 0.0213(19) 0.026(2) 0.0000(16) 0.0152(19) 0.0005(16)
C5 0.0165(18) 0.0180(17) 0.028(2) -0.0023(15) 0.0136(18) -0.0047(15)
C6 0.027(3) 0.0156(19) 0.043(3) 0.0047(17) 0.024(3) 0.0021(18)
O1W 0.058(3) 0.035(2) 0.061(3) 0.0187(19) 0.050(3) 0.0173(19)
O2W 0.038(3) 0.023(2) 0.038(3) 0.000 0.020(3) 0.000

loop_
_atom_type_symbol
_atom_type_description
_atom_type_scat_dispersion_real
_atom_type_scat_dispersion_imag
_atom_type_scat_source
C C 0.0033 0.0016 'International Tables Vol C Tables 4.2.6.8 and 6.1.1.4'
H H 0.0000 0.0000 'International Tables Vol C Tables 4.2.6.8 and 6.1.1.4'
O O 0.0106 0.0060 'International Tables Vol C Tables 4.2.6.8 and 6.1.1.4'
Br Br -0.2901 2.4595 'International Tables Vol C Tables 4.2.6.8 and 6.1.1.4'
Sr Sr -1.5307 3.2498 'International Tables Vol C Tables 4.2.6.8 and 6.1.1.4'

loop_
_geom_angle_atom_site_label_1
_geom_angle_atom_site_label_2
_geom_angle_atom_site_label_3
_geom_angle_site_symmetry_1
_geom_angle_site_symmetry_3
_geom_angle
O2 Sr1 O2 . 2 101.64(19)
O3 Sr1 O2 2 2 60.86(10)
O3 Sr1 O2 . . 60.86(10)
O3 Sr1 O2 . 2 88.38(12)
O3 Sr1 O2 2 . 88.38(12)
O3 Sr1 O3 . 2 131.88(15)
O3 Sr1 O6 2 2_545 83.73(12)
O3 Sr1 O6 . 1_545 83.74(12)
O3 Sr1 O6 . 2_545 136.80(10)
O3 Sr1 O6 2 1_545 136.80(10)
O6 Sr1 O2 1_545 2 158.87(11)
O6 Sr1 O2 2_545 . 158.87(11)
O6 Sr1 O2 1_545 . 91.59(13)
O6 Sr1 O2 2_545 2 91.59(13)
O6 Sr1 O6 2_545 1_545 81.04(19)
O1W Sr1 O2 . . 79.69(12)
O1W Sr1 O2 . 2 126.69(12)
O1W Sr1 O2 2 . 126.69(12)
O1W Sr1 O2 2 2 79.69(12)
O1W Sr1 O3 . 2 65.95(11)
O1W Sr1 O3 . . 132.66(13)
O1W Sr1 O3 2 2 132.66(13)
O1W Sr1 O3 2 . 65.95(11)
O1W Sr1 O6 2 2_545 71.57(12)
O1W Sr1 O6 . 2_545 79.19(13)
O1W Sr1 O6 . 1_545 71.57(12)
O1W Sr1 O6 2 1_545 79.19(13)
O1W Sr1 O1W 2 . 141.30(18)
O1 C1 C2 . . 112.2(4)
C2 O2 Sr1 . . 117.1(3)
C3 O3 Sr1 . . 123.5(3)
C6 O6 Sr1 . 1_565 126.7(3)
C5 O1 C1 . . 114.9(4)
C1 C2 C3 . . 109.9(4)
O2 C2 C1 . . 114.6(4)
O2 C2 C3 . . 107.9(4)
O3 C3 C2 . . 108.0(4)
O3 C3 C4 . . 110.0(4)
C2 C3 C4 . . 109.9(4)
O4 C4 C3 . . 110.8(4)
O4 C4 C5 . . 108.3(3)
C3 C4 C5 . . 110.8(4)
O5 C5 O1 . . 111.8(4)
O5 C5 C4 . . 107.4(3)
O5 C5 C6 . . 110.3(4)
O1 C5 C4 . . 109.4(4)
O1 C5 C6 . . 103.7(4)
C6 C5 C4 . . 114.3(4)
O6 C6 C5 . . 112.9(4)

loop_
_geom_bond_atom_site_label_1
_geom_bond_atom_site_label_2
_geom_bond_site_symmetry_2
_geom_bond_distance
Sr1 O2 2 2.618(4)
Sr1 O2 . 2.618(4)
Sr1 O3 . 2.606(3)
Sr1 O3 2 2.606(3)
Sr1 O6 1_545 2.614(3)
Sr1 O6 2_545 2.614(3)
Sr1 O1W . 2.557(4)
Sr1 O1W 2 2.557(4)
C1 O1 . 1.435(7)
C1 C2 . 1.514(7)
O2 C2 . 1.429(7)
O3 C3 . 1.433(6)
O4 C4 . 1.425(5)
O5 C5 . 1.401(5)
O6 Sr1 1_565 2.614(3)
O6 C6 . 1.420(6)
O1 C5 . 1.424(5)
C2 C3 . 1.522(7)
C3 C4 . 1.522(7)
C4 C5 . 1.529(6)
C5 C6 . 1.509(6)

_cod_database_fobs_code 2108129
